data_7216669
loop_
_publ_author_name
'Aaker\"oy, Christer B.'
'Wijethunga, Tharanga K.'
'Haj, Mohammad Abul'
'Desper, John'
'Moore, Curtis'

_publ_section_title
;
 The structural landscape of heteroaryl-2-imidazoles: competing halogen-
 and hydrogen-bond interactions
;
_journal_issue 31
_journal_name_full CrystEngComm
_journal_page_first 7218
_journal_paper_doi 10.1039/C4CE00803K
_journal_volume 16
_journal_year 2014
_chemical_formula_moiety
;
(C7 H6 N4)2 (C6 F4 I2)
;
_chemical_formula_sum 'C20 H12 F4 I2 N8'
_chemical_formula_weight 694.18
_chemical_name_systematic
; 
TW-1-M1 2-(2-pyrazinyl)-imidazole, 1,4-diiodotetrafluorobenzene, I-(CF2)4-I
;
_space_group_IT_number 14
_symmetry_cell_setting monoclinic
_symmetry_space_group_name_Hall '-P 2ybc'
_symmetry_space_group_name_H-M 'P 1 21/c 1'
_atom_sites_solution_hydrogens geom
_atom_sites_solution_primary direct
_atom_sites_solution_secondary difmap
_audit_creation_method SHELXL-97
_cell_angle_alpha 90.00
_cell_angle_beta 108.814(2)
_cell_angle_gamma 90.00
_cell_formula_units_Z 2
_cell_length_a 11.0717(6)
_cell_length_b 10.6250(6)
_cell_length_c 10.1858(6)
_cell_measurement_reflns_used 7251
_cell_measurement_temperature 120(2)
_cell_measurement_theta_max 32.63
_cell_measurement_theta_min 2.85
_cell_volume 1134.20(11)
_computing_cell_refinement 'Bruker SAINT'
_computing_data_collection 'Bruker APEX2'
_computing_data_reduction 'Bruker SAINT'
_computing_molecular_graphics 'Bruker SHELXTL'
_computing_publication_material 'Bruker SHELXTL'
_computing_structure_refinement 'SHELXL-97 (Sheldrick, 2008)'
_computing_structure_solution 'SHELXS-97 (Sheldrick, 2008)'
_diffrn_ambient_temperature 120(2)
_diffrn_measured_fraction_theta_full 0.983
_diffrn_measured_fraction_theta_max 0.913
_diffrn_measurement_device_type 'Bruker APEX-II CCD'
_diffrn_measurement_method '\f and \w scans'
_diffrn_radiation_monochromator graphite
_diffrn_radiation_source 'fine-focus sealed tube'
_diffrn_radiation_type MoK\a
_diffrn_radiation_wavelength 0.71073
_diffrn_reflns_av_R_equivalents 0.0248
_diffrn_reflns_av_sigmaI/netI 0.0283
_diffrn_reflns_limit_h_max 16
_diffrn_reflns_limit_h_min -15
_diffrn_reflns_limit_k_max 15
_diffrn_reflns_limit_k_min -16
_diffrn_reflns_limit_l_max 13
_diffrn_reflns_limit_l_min -14
_diffrn_reflns_number 10920
_diffrn_reflns_theta_full 30.00
_diffrn_reflns_theta_max 32.64
_diffrn_reflns_theta_min 1.94
_exptl_absorpt_coefficient_mu 2.832
_exptl_absorpt_correction_T_max 0.7649
_exptl_absorpt_correction_T_min 0.4460
_exptl_absorpt_correction_type multi-scan
_exptl_absorpt_process_details SADABS
_exptl_crystal_colour colourless
_exptl_crystal_density_diffrn 2.033
_exptl_crystal_density_method 'not measured'
_exptl_crystal_description plate
_exptl_crystal_F_000 660
_exptl_crystal_size_max 0.34
_exptl_crystal_size_mid 0.26
_exptl_crystal_size_min 0.10
_refine_diff_density_max 0.620
_refine_diff_density_min -0.677
_refine_diff_density_rms 0.159
_refine_ls_extinction_method none
_refine_ls_goodness_of_fit_ref 1.077
_refine_ls_hydrogen_treatment mixed
_refine_ls_matrix_type full
_refine_ls_number_parameters 157
_refine_ls_number_reflns 3791
_refine_ls_number_restraints 0
_refine_ls_restrained_S_all 1.077
_refine_ls_R_factor_all 0.0249
_refine_ls_R_factor_gt 0.0219
_refine_ls_shift/su_max 0.001
_refine_ls_shift/su_mean 0.000
_refine_ls_structure_factor_coef Fsqd
_refine_ls_weighting_details 'calc w=1/[\s^2^(Fo^2^)+(0.0300P)^2^+0.5000P] where P=(Fo^2^+2Fc^2^)/3'
_refine_ls_weighting_scheme calc
_refine_ls_wR_factor_gt 0.0580
_refine_ls_wR_factor_ref 0.0595
_reflns_number_gt 3467
_reflns_number_total 3791
_reflns_threshold_expression >2sigma(I)
_cod_data_source_file c4ce00803k2.cif
_cod_data_source_block A4D8
_cod_depositor_comments
;
The following automatic conversions were performed:

'_symmetry_cell_setting' value 'Monoclinic' changed to 'monoclinic'
according to
/usr/data/users/saulius/crontab/automatic-downloads/rss-feeds/RSC/lib/dictionaries/cif_core.dic
dictionary named 'cif_core.dic' version 2.4.2 from 2011-04-26.

Automatic conversion script
Id: cif_fix_values 2281 2013-09-26 08:29:07Z andrius 

 Adding full bibliography for 7216657--7216671.cif.
;
_cod_original_sg_symbol_H-M P2(1)/c
_cod_database_code 7216669

loop_
_symmetry_equiv_pos_as_xyz
'x, y, z'
'-x, y+1/2, -z+1/2'
'-x, -y, -z'
'x, -y-1/2, z-1/2'

loop_
_atom_site_label
_atom_site_type_symbol
_atom_site_fract_x
_atom_site_fract_y
_atom_site_fract_z
_atom_site_U_iso_or_equiv
_atom_site_adp_type
_atom_site_occupancy
_atom_site_symmetry_multiplicity
_atom_site_calc_flag
_atom_site_refinement_flags
N11 N 0.23160(15) 0.24421(14) 0.04367(17) 0.0143(3) Uani 1 1 d .
H11 H 0.250(3) 0.259(2) -0.021(3) 0.017 Uiso 1 1 d .
C12 C 0.30215(17) 0.26306(16) 0.17827(17) 0.0128(3) Uani 1 1 d .
N13 N 0.23931(15) 0.22810(14) 0.26321(15) 0.0141(3) Uani 1 1 d .
C14 C 0.12359(17) 0.18580(17) 0.17802(19) 0.0156(3) Uani 1 1 d .
H14 H 0.0570 0.1547 0.2090 0.019 Uiso 1 1 calc R
C15 C 0.11773(17) 0.19479(17) 0.04242(18) 0.0157(3) Uani 1 1 d .
H15 H 0.0483 0.1713 -0.0367 0.019 Uiso 1 1 calc R
N21 N 0.46949(16) 0.36912(16) 0.12256(16) 0.0191(3) Uani 1 1 d .
C22 C 0.42842(17) 0.31957(16) 0.22133(18) 0.0136(3) Uani 1 1 d .
C23 C 0.50178(18) 0.32517(18) 0.36110(19) 0.0177(3) Uani 1 1 d .
H23 H 0.4700 0.2878 0.4281 0.021 Uiso 1 1 calc R
N24 N 0.61488(16) 0.38141(16) 0.40290(16) 0.0196(3) Uani 1 1 d .
C25 C 0.6562(2) 0.43195(18) 0.3048(2) 0.0217(4) Uani 1 1 d .
H25 H 0.7364 0.4735 0.3309 0.026 Uiso 1 1 calc R
C26 C 0.5838(2) 0.4246(2) 0.1656(2) 0.0239(4) Uani 1 1 d .
H26 H 0.6166 0.4604 0.0986 0.029 Uiso 1 1 calc R
C31 C 0.91005(17) 0.47200(16) 0.86900(17) 0.0150(3) Uani 1 1 d .
I1 I 0.778157(11) 0.426004(10) 0.675902(11) 0.01551(5) Uani 1 1 d .
C32 C 0.89181(19) 0.43341(16) 0.9913(2) 0.0158(3) Uani 1 1 d .
F32 F 0.78845(12) 0.36689(12) 0.98768(12) 0.0236(2) Uani 1 1 d .
C36 C 1.01990(18) 0.53964(17) 0.88116(18) 0.0157(3) Uani 1 1 d .
F36 F 1.04345(13) 0.58175(10) 0.76738(12) 0.0200(2) Uani 1 1 d .

loop_
_atom_site_aniso_label
_atom_site_aniso_U_11
_atom_site_aniso_U_22
_atom_site_aniso_U_33
_atom_site_aniso_U_23
_atom_site_aniso_U_13
_atom_site_aniso_U_12
N11 0.0139(7) 0.0191(7) 0.0089(6) -0.0014(5) 0.0022(5) -0.0016(6)
C12 0.0125(7) 0.0164(7) 0.0087(7) -0.0006(5) 0.0024(6) 0.0005(6)
N13 0.0138(6) 0.0177(6) 0.0112(6) -0.0003(5) 0.0044(5) -0.0010(5)
C14 0.0128(7) 0.0181(7) 0.0162(8) -0.0001(6) 0.0051(6) -0.0004(6)
C15 0.0125(7) 0.0183(7) 0.0143(8) -0.0021(6) 0.0015(6) -0.0010(6)
N21 0.0175(7) 0.0263(8) 0.0128(7) -0.0003(6) 0.0039(6) -0.0054(6)
C22 0.0127(7) 0.0161(7) 0.0113(7) -0.0006(6) 0.0027(6) -0.0001(6)
C23 0.0147(8) 0.0254(9) 0.0118(8) 0.0017(6) 0.0024(6) -0.0022(7)
N24 0.0155(7) 0.0254(8) 0.0141(7) 0.0006(6) -0.0006(6) -0.0024(6)
C25 0.0166(9) 0.0267(9) 0.0190(9) -0.0008(7) 0.0021(7) -0.0070(7)
C26 0.0199(10) 0.0340(11) 0.0173(9) 0.0024(7) 0.0052(8) -0.0091(8)
C31 0.0161(8) 0.0153(7) 0.0102(7) -0.0013(6) -0.0004(6) 0.0013(6)
I1 0.01358(7) 0.01749(7) 0.01180(7) -0.00191(3) -0.00101(5) 0.00041(4)
C32 0.0141(8) 0.0171(8) 0.0136(8) -0.0006(6) 0.0011(7) -0.0010(6)
F32 0.0191(6) 0.0300(6) 0.0192(6) 0.0001(5) 0.0027(4) -0.0100(5)
C36 0.0174(8) 0.0165(7) 0.0116(7) 0.0012(6) 0.0024(6) 0.0013(6)
F36 0.0228(6) 0.0241(6) 0.0122(5) 0.0020(4) 0.0044(5) -0.0025(4)

loop_
_atom_type_symbol
_atom_type_description
_atom_type_scat_dispersion_real
_atom_type_scat_dispersion_imag
_atom_type_scat_source
C C 0.0033 0.0016 'International Tables Vol C Tables 4.2.6.8 and 6.1.1.4'
H H 0.0000 0.0000 'International Tables Vol C Tables 4.2.6.8 and 6.1.1.4'
N N 0.0061 0.0033 'International Tables Vol C Tables 4.2.6.8 and 6.1.1.4'
F F 0.0171 0.0103 'International Tables Vol C Tables 4.2.6.8 and 6.1.1.4'
I I -0.4742 1.8119 'International Tables Vol C Tables 4.2.6.8 and 6.1.1.4'

loop_
_geom_angle_atom_site_label_1
_geom_angle_atom_site_label_2
_geom_angle_atom_site_label_3
_geom_angle
_geom_angle_site_symmetry_1
_geom_angle_site_symmetry_3
C12 N11 C15 107.22(15) . .
C12 N11 H11 128(2) . .
C15 N11 H11 125(2) . .
N13 C12 N11 111.46(16) . .
N13 C12 C22 125.08(15) . .
N11 C12 C22 123.41(15) . .
C12 N13 C14 104.99(14) . .
C15 C14 N13 110.32(16) . .
C15 C14 H14 124.8 . .
N13 C14 H14 124.8 . .
N11 C15 C14 106.01(16) . .
N11 C15 H15 127.0 . .
C14 C15 H15 127.0 . .
C26 N21 C22 116.27(17) . .
N21 C22 C23 121.56(16) . .
N21 C22 C12 117.56(15) . .
C23 C22 C12 120.85(16) . .
N24 C23 C22 121.69(17) . .
N24 C23 H23 119.2 . .
C22 C23 H23 119.2 . .
C23 N24 C25 117.09(17) . .
C23 N24 I1 128.98(12) . .
C25 N24 I1 113.78(13) . .
N24 C25 C26 121.09(19) . .
N24 C25 H25 119.5 . .
C26 C25 H25 119.5 . .
N21 C26 C25 122.29(19) . .
N21 C26 H26 118.9 . .
C25 C26 H26 118.9 . .
C36 C31 C32 116.85(16) . .
C36 C31 I1 122.13(13) . .
C32 C31 I1 121.01(14) . .
C31 I1 N24 173.90(6) . .
F32 C32 C36 118.42(17) . 3_767
F32 C32 C31 120.24(16) . .
C36 C32 C31 121.33(17) 3_767 .
F36 C36 C32 117.85(17) . 3_767
F36 C36 C31 120.34(16) . .
C32 C36 C31 121.81(16) 3_767 .

loop_
_geom_bond_atom_site_label_1
_geom_bond_atom_site_label_2
_geom_bond_distance
_geom_bond_site_symmetry_2
N11 C12 1.356(2) .
N11 C15 1.362(2) .
N11 H11 0.76(3) .
C12 N13 1.326(2) .
C12 C22 1.453(2) .
N13 C14 1.371(2) .
C14 C15 1.365(2) .
C14 H14 0.9500 .
C15 H15 0.9500 .
N21 C26 1.335(3) .
N21 C22 1.338(2) .
C22 C23 1.394(2) .
C23 N24 1.328(2) .
C23 H23 0.9500 .
N24 C25 1.338(3) .
N24 I1 2.8254(16) .
C25 C26 1.388(3) .
C25 H25 0.9500 .
C26 H26 0.9500 .
C31 C36 1.383(3) .
C31 C32 1.387(3) .
C31 I1 2.0945(17) .
C32 F32 1.335(2) .
C32 C36 1.381(3) 3_767
C36 F36 1.344(2) .
C36 C32 1.381(3) 3_767

loop_
_geom_hbond_atom_site_label_D
_geom_hbond_atom_site_label_H
_geom_hbond_atom_site_label_A
_geom_hbond_distance_DH
_geom_hbond_distance_HA
_geom_hbond_distance_DA
_geom_hbond_angle_DHA
_geom_hbond_site_symmetry_A
N11 H11 N13 0.76(3) 2.17(3) 2.900(2) 161(3) 4_565

loop_
_geom_torsion_atom_site_label_1
_geom_torsion_atom_site_label_2
_geom_torsion_atom_site_label_3
_geom_torsion_atom_site_label_4
_geom_torsion
_geom_torsion_site_symmetry_4
C15 N11 C12 N13 0.1(2) .
C15 N11 C12 C22 -177.51(16) .
N11 C12 N13 C14 -0.3(2) .
C22 C12 N13 C14 177.26(16) .
C12 N13 C14 C15 0.4(2) .
C12 N11 C15 C14 0.17(19) .
N13 C14 C15 N11 -0.3(2) .
C26 N21 C22 C23 -0.4(3) .
C26 N21 C22 C12 177.53(17) .
N13 C12 C22 N21 -168.77(17) .
N11 C12 C22 N21 8.5(3) .
N13 C12 C22 C23 9.2(3) .
N11 C12 C22 C23 -173.53(17) .
N21 C22 C23 N24 1.0(3) .
C12 C22 C23 N24 -176.94(17) .
C22 C23 N24 C25 -0.5(3) .
C22 C23 N24 I1 174.80(13) .
C23 N24 C25 C26 -0.5(3) .
I1 N24 C25 C26 -176.45(16) .
C22 N21 C26 C25 -0.5(3) .
N24 C25 C26 N21 1.0(3) .
C36 C31 C32 F32 -179.48(16) .
I1 C31 C32 F32 -0.7(2) .
C36 C31 C32 C36 -0.6(3) 3_767
I1 C31 C32 C36 178.17(14) 3_767
C32 C31 C36 F36 -179.11(16) .
I1 C31 C36 F36 2.1(2) .
C32 C31 C36 C32 0.6(3) 3_767
I1 C31 C36 C32 -178.15(14) 3_767
